data_7042376
loop_
_publ_author_name
'Reuter, K.'
'Maas, R. G. M.'
'Reuter, A.'
'Kilgenstein, F.'
'Asfaha, Y.'
'von H\"anisch, C'

_publ_section_title
;
 Synthesis of heteroatomic bridged paracyclophanes.
;
_journal_issue 14
_journal_name_full 'Dalton transactions (Cambridge, England : 2003)'
_journal_page_first 4530
_journal_page_last 4541
_journal_paper_doi 10.1039/c7dt00321h
_journal_volume 46
_journal_year 2017
_chemical_absolute_configuration unk
_chemical_formula_moiety 'C52 H108 Ga4 N4 Si4'
_chemical_formula_sum 'C52 H108 Ga4 N4 Si4'
_chemical_formula_weight 1180.66
_space_group_crystal_system orthorhombic
_space_group_IT_number 19
_space_group_name_Hall 'P 2ac 2ab'
_space_group_name_H-M_alt 'P 21 21 21'
_symmetry_space_group_name_Hall 'P 2ac 2ab'
_symmetry_space_group_name_H-M 'P 21 21 21'
_atom_sites_solution_hydrogens geom
_atom_sites_solution_primary direct
_audit_creation_date 2016-11-14
_audit_creation_method
;
Olex2 1.2
(compiled 2016.11.07 svn.r3352 for OlexSys, GUI svn.r5261)
;
_audit_update_record
;
2017-01-13 deposited with the CCDC.
2017-02-24 downloaded from the CCDC.
;
_cell_angle_alpha 90
_cell_angle_beta 90
_cell_angle_gamma 90
_cell_formula_units_Z 4
_cell_length_a 16.6181(6)
_cell_length_b 18.9494(8)
_cell_length_c 19.7553(8)
_cell_measurement_reflns_used 9696
_cell_measurement_temperature 100(2)
_cell_measurement_theta_max 32.78
_cell_measurement_theta_min 2.38
_cell_volume 6221.0(4)
_computing_cell_refinement 'SAINT v8.37A (Bruker, 2015)'
_computing_data_reduction 'SAINT v8.37A (Bruker, 2015)'
_computing_molecular_graphics 'Olex2 (Dolomanov et al., 2009)'
_computing_publication_material 'Olex2 (Dolomanov et al., 2009)'
_computing_structure_refinement 'XL (Sheldrick, 2008)'
_computing_structure_solution 'XT (Sheldrick, 2015)'
_diffrn_ambient_temperature 100(2)
_diffrn_measured_fraction_theta_full 0.999
_diffrn_measured_fraction_theta_max 0.996
_diffrn_measurement_device_type 'Bruker D8 Quest'
_diffrn_measurement_method '\f and \w scans'
_diffrn_radiation_type MoK\a
_diffrn_radiation_wavelength 0.71073
_diffrn_reflns_av_R_equivalents 0.0396
_diffrn_reflns_av_unetI/netI 0.0379
_diffrn_reflns_Laue_measured_fraction_full 0.999
_diffrn_reflns_Laue_measured_fraction_max 0.996
_diffrn_reflns_limit_h_max 25
_diffrn_reflns_limit_h_min -25
_diffrn_reflns_limit_k_max 28
_diffrn_reflns_limit_k_min -28
_diffrn_reflns_limit_l_max 30
_diffrn_reflns_limit_l_min -27
_diffrn_reflns_number 153166
_diffrn_reflns_point_group_measured_fraction_full 0.998
_diffrn_reflns_point_group_measured_fraction_max 0.995
_diffrn_reflns_theta_full 25.000
_diffrn_reflns_theta_max 32.990
_diffrn_reflns_theta_min 2.325
_diffrn_standards_number 0
_exptl_absorpt_coefficient_mu 1.825
_exptl_absorpt_correction_T_max 0.7465
_exptl_absorpt_correction_T_min 0.6848
_exptl_absorpt_correction_type multi-scan
_exptl_absorpt_process_details
;
SADABS-2014/5 (Bruker,2014/5) was used for absorption correction.
wR2(int) was 0.0726 before and 0.0625 after correction.
The Ratio of minimum to maximum transmission is 0.9173.
The \l/2 correction factor is 0.00150.
;
_exptl_crystal_colour 'clear light colourless'
_exptl_crystal_colour_lustre clear
_exptl_crystal_colour_modifier light
_exptl_crystal_colour_primary colourless
_exptl_crystal_density_diffrn 1.261
_exptl_crystal_description block
_exptl_crystal_F_000 2512
_exptl_crystal_size_max 0.411
_exptl_crystal_size_mid 0.391
_exptl_crystal_size_min 0.307
_refine_diff_density_max 2.251
_refine_diff_density_min -1.458
_refine_diff_density_rms 0.144
_refine_ls_abs_structure_details
;
 Flack x determined using 8380 quotients [(I+)-(I-)]/[(I+)+(I-)]
 (Parsons, Flack and Wagner, Acta Cryst. B69 (2013) 249-259).
;
_refine_ls_abs_structure_Flack 0.0059(19)
_refine_ls_extinction_method none
_refine_ls_goodness_of_fit_ref 1.097
_refine_ls_hydrogen_treatment constr
_refine_ls_matrix_type full
_refine_ls_number_parameters 621
_refine_ls_number_reflns 23303
_refine_ls_number_restraints 0
_refine_ls_restrained_S_all 1.097
_refine_ls_R_factor_all 0.0440
_refine_ls_R_factor_gt 0.0325
_refine_ls_shift/su_max 0.002
_refine_ls_shift/su_mean 0.000
_refine_ls_structure_factor_coef Fsqd
_refine_ls_weighting_details 'w=1/[\s^2^(Fo^2^)+(0.0400P)^2^+1.1560P] where P=(Fo^2^+2Fc^2^)/3'
_refine_ls_weighting_scheme calc
_refine_ls_wR_factor_gt 0.0771
_refine_ls_wR_factor_ref 0.0810
_reflns_Friedel_coverage 0.853
_reflns_Friedel_fraction_full 0.997
_reflns_Friedel_fraction_max 0.994
_reflns_number_gt 20208
_reflns_number_total 23303
_reflns_threshold_expression 'I > 2\s(I)'
_cod_data_source_file c7dt00321h1.cif
_cod_data_source_block ck16_0m
_cod_depositor_comments 'Adding full bibliography for 7042367--7042376.cif.'
_cod_database_code 7042376
_shelx_space_group_comment
;
The symmetry employed for this shelxl refinement is uniquely defined
by the following loop, which should always be used as a source of
symmetry information in preference to the above space-group names.
They are only intended as comments.
;
_olex2_refinement_description
;
1. Fixed Uiso
 At 1.2 times of:
  All C(H) groups, All C(H,H) groups, All N(H) groups
 At 1.5 times of:
  All C(H,H,H) groups
2. Others
 Sof(C42)=Sof(H42A)=Sof(H42B)=Sof(H42C)=Sof(C41)=Sof(H41A)=Sof(H41B)=1-FVAR(1)
 Sof(C44)=Sof(H44A)=Sof(H44B)=Sof(H44C)=Sof(C43)=Sof(H43A)=Sof(H43B)=FVAR(1)
3.a Ternary CH refined with riding coordinates:
 N3(H3), N4(H4), N2(H2), N1(H1), C28(H28), C14(H14), C16(H16), C34(H34),
 C22(H22), C19(H19), C25(H25), C31(H31)
3.b Secondary CH2 refined with riding coordinates:
 C47(H47A,H47B), C51(H51A,H51B), C4AA(H4AA,H4AB), C39(H39A,H39B), C37(H37A,
 H37B), C45(H45A,H45B), C49(H49A,H49B), C43(H43A,H43B), C41(H41A,H41B)
3.c Aromatic/amide H refined with riding coordinates:
 C2(H2A), C9(H9), C3(H3A), C11(H11), C6(H6), C8(H8), C5(H5), C12(H12)
3.d Idealised Me refined as rotating group:
 C18(H18A,H18B,H18C), C17(H17A,H17B,H17C), C15(H15A,H15B,H15C), C35(H35A,H35B,
 H35C), C48(H48A,H48B,H48C), C52(H52A,H52B,H52C), C29(H29A,H29B,H29C), C13(H13A,
 H13B,H13C), C5AA(H5AA,H5AB,H5AC), C24(H24A,H24B,H24C), C32(H32A,H32B,H32C),
 C40(H40A,H40B,H40C), C36(H36A,H36B,H36C), C33(H33A,H33B,H33C), C30(H30A,H30B,
 H30C), C20(H20A,H20B,H20C), C46(H46A,H46B,H46C), C23(H23A,H23B,H23C), C26(H26A,
 H26B,H26C), C21(H21A,H21B,H21C), C27(H27A,H27B,H27C), C38(H38A,H38B,H38C),
 C50(H50A,H50B,H50C), C44(H44A,H44B,H44C), C42(H42A,H42B,H42C)
;
_shelx_shelxl_version_number 2014/7
_olex2_submission_special_instructions 'No special instructions were received'

loop_
_space_group_symop_operation_xyz
'x, y, z'
'-x+1/2, -y, z+1/2'
'-x, y+1/2, -z+1/2'
'x+1/2, -y+1/2, -z'

loop_
_atom_site_label
_atom_site_type_symbol
_atom_site_fract_x
_atom_site_fract_y
_atom_site_fract_z
_atom_site_U_iso_or_equiv
_atom_site_adp_type
_atom_site_occupancy
_atom_site_site_symmetry_order
_atom_site_calc_flag
_atom_site_refinement_flags_posn
_atom_site_refinement_flags_occupancy
_atom_site_disorder_assembly
_atom_site_disorder_group
Ga1 Ga 0.29595(2) 0.59444(2) 0.57263(2) 0.01537(6) Uani 1 1 d . . . .
Ga4 Ga 0.57300(2) 0.38395(2) 0.34382(2) 0.01730(6) Uani 1 1 d . . . .
Ga2 Ga 0.43749(2) 0.65535(2) 0.64266(2) 0.01716(6) Uani 1 1 d . . . .
Ga3 Ga 0.71234(2) 0.44307(2) 0.41773(2) 0.01742(6) Uani 1 1 d . . . .
Si3 Si 0.63117(4) 0.54679(4) 0.29188(3) 0.01338(13) Uani 1 1 d . . . .
Si4 Si 0.38849(4) 0.72923(4) 0.48960(3) 0.01278(12) Uani 1 1 d . . . .
Si2 Si 0.61956(5) 0.30374(4) 0.49280(4) 0.01629(14) Uani 1 1 d . . . .
Si1 Si 0.38006(5) 0.49054(5) 0.69295(4) 0.01970(15) Uani 1 1 d . . . .
N3 N 0.65330(13) 0.46432(11) 0.32874(11) 0.0154(4) Uani 1 1 d . . . .
H3 H 0.6906 0.4432 0.2945 0.018 Uiso 1 1 calc R . . .
N4 N 0.36315(13) 0.68411(12) 0.56475(11) 0.0149(4) Uani 1 1 d . . . .
H4 H 0.3275 0.7193 0.5875 0.018 Uiso 1 1 calc R . . .
N2 N 0.64749(14) 0.35136(11) 0.41974(11) 0.0171(4) Uani 1 1 d . . . .
H2 H 0.6840 0.3175 0.3959 0.021 Uiso 1 1 calc R . . .
C2 C 0.53042(15) 0.44014(14) 0.63997(13) 0.0170(5) Uani 1 1 d . . . .
H2A H 0.5539 0.4696 0.6735 0.020 Uiso 1 1 calc R . . .
C47 C 0.31114(17) 0.52561(15) 0.49816(14) 0.0205(5) Uani 1 1 d . . . .
H47A H 0.3227 0.5514 0.4557 0.025 Uiso 1 1 calc R . . .
H47B H 0.3582 0.4954 0.5085 0.025 Uiso 1 1 calc R . . .
C9 C 0.48270(14) 0.60650(13) 0.45226(12) 0.0131(4) Uani 1 1 d . . . .
H9 H 0.4670 0.5866 0.4944 0.016 Uiso 1 1 calc R . . .
C3 C 0.58038(15) 0.40086(14) 0.59829(13) 0.0166(5) Uani 1 1 d . . . .
H3A H 0.6370 0.4040 0.6043 0.020 Uiso 1 1 calc R . . .
N1 N 0.35824(14) 0.57462(13) 0.65982(11) 0.0182(4) Uani 1 1 d . . . .
H1 H 0.3221 0.5950 0.6952 0.022 Uiso 1 1 calc R . . .
C10 C 0.45486(15) 0.67373(13) 0.43472(12) 0.0134(4) Uani 1 1 d . . . .
C1 C 0.44635(15) 0.43783(14) 0.63428(12) 0.0165(5) Uani 1 1 d . . . .
C11 C 0.47827(18) 0.70000(15) 0.37123(14) 0.0203(5) Uani 1 1 d . . . .
H11 H 0.4591 0.7448 0.3569 0.024 Uiso 1 1 calc R . . .
C28 C 0.71453(17) 0.28800(15) 0.54335(14) 0.0210(5) Uani 1 1 d . . . .
H28 H 0.7367 0.3361 0.5528 0.025 Uiso 1 1 calc R . . .
C4 C 0.54986(15) 0.35662(14) 0.54761(13) 0.0155(5) Uani 1 1 d . . . .
C6 C 0.41563(15) 0.39272(15) 0.58448(13) 0.0194(5) Uani 1 1 d . . . .
H6 H 0.3590 0.3889 0.5793 0.023 Uiso 1 1 calc R . . .
C7 C 0.55769(15) 0.59482(13) 0.34699(12) 0.0140(4) Uani 1 1 d . . . .
C18 C 0.23609(17) 0.79595(17) 0.48322(16) 0.0246(6) Uani 1 1 d . . . .
H18A H 0.2161 0.7674 0.5210 0.037 Uiso 1 1 calc GR . . .
H18B H 0.1907 0.8110 0.4550 0.037 Uiso 1 1 calc GR . . .
H18C H 0.2640 0.8376 0.5009 0.037 Uiso 1 1 calc GR . . .
C8 C 0.53273(14) 0.56814(13) 0.40952(12) 0.0123(4) Uani 1 1 d . . . .
H8 H 0.5504 0.5226 0.4232 0.015 Uiso 1 1 calc R . . .
C14 C 0.44122(16) 0.81484(14) 0.51236(14) 0.0188(5) Uani 1 1 d . . . .
H14 H 0.4073 0.8387 0.5473 0.023 Uiso 1 1 calc R . . .
C51 C 0.54466(15) 0.62159(16) 0.61346(14) 0.0198(5) Uani 1 1 d . . . .
H51A H 0.5398 0.5717 0.5991 0.024 Uiso 1 1 calc R . . .
H51B H 0.5618 0.6494 0.5735 0.024 Uiso 1 1 calc R . . .
C5 C 0.46590(16) 0.35314(16) 0.54216(13) 0.0197(5) Uani 1 1 d . . . .
H5 H 0.4425 0.3232 0.5090 0.024 Uiso 1 1 calc R . . .
C17 C 0.25097(17) 0.68882(16) 0.40923(14) 0.0223(6) Uani 1 1 d . . . .
H17A H 0.2886 0.6623 0.3808 0.033 Uiso 1 1 calc GR . . .
H17B H 0.2059 0.7055 0.3815 0.033 Uiso 1 1 calc GR . . .
H17C H 0.2306 0.6581 0.4453 0.033 Uiso 1 1 calc GR . . .
C15 C 0.44974(19) 0.86696(16) 0.45279(17) 0.0277(6) Uani 1 1 d . . . .
H15A H 0.4892 0.8487 0.4204 0.042 Uiso 1 1 calc GR . . .
H15B H 0.4679 0.9128 0.4699 0.042 Uiso 1 1 calc GR . . .
H15C H 0.3976 0.8725 0.4303 0.042 Uiso 1 1 calc GR . . .
C16 C 0.29440(16) 0.75212(14) 0.44066(13) 0.0170(5) Uani 1 1 d . . . .
H16 H 0.3117 0.7829 0.4022 0.020 Uiso 1 1 calc R . . .
C4AA C 0.69132(17) 0.50870(15) 0.49371(14) 0.0211(5) Uani 1 1 d . . . .
H4AA H 0.6834 0.5569 0.4757 0.025 Uiso 1 1 calc R . . .
H4AB H 0.6412 0.4944 0.5171 0.025 Uiso 1 1 calc R . . .
C34 C 0.59187(17) 0.53218(16) 0.20279(13) 0.0207(5) Uani 1 1 d . . . .
H34 H 0.6278 0.4961 0.1815 0.025 Uiso 1 1 calc R . . .
C22 C 0.4373(2) 0.50442(19) 0.77437(14) 0.0304(7) Uani 1 1 d . . . .
H22 H 0.4889 0.5278 0.7612 0.036 Uiso 1 1 calc R . . .
C12 C 0.52902(17) 0.66173(15) 0.32881(13) 0.0201(5) Uani 1 1 d . . . .
H12 H 0.5446 0.6814 0.2866 0.024 Uiso 1 1 calc R . . .
C35 C 0.5956(2) 0.59772(19) 0.15742(15) 0.0313(7) Uani 1 1 d . . . .
H35A H 0.5629 0.6354 0.1773 0.047 Uiso 1 1 calc GR . . .
H35B H 0.5749 0.5860 0.1124 0.047 Uiso 1 1 calc GR . . .
H35C H 0.6516 0.6137 0.1536 0.047 Uiso 1 1 calc GR . . .
C48 C 0.2372(2) 0.47903(19) 0.48786(18) 0.0341(7) Uani 1 1 d . . . .
H48A H 0.2469 0.4464 0.4503 0.051 Uiso 1 1 calc GR . . .
H48B H 0.1905 0.5087 0.4774 0.051 Uiso 1 1 calc GR . . .
H48C H 0.2267 0.4521 0.5293 0.051 Uiso 1 1 calc GR . . .
C39 C 0.46268(17) 0.41083(16) 0.37075(15) 0.0229(6) Uani 1 1 d . . . .
H39A H 0.4608 0.4177 0.4204 0.027 Uiso 1 1 calc R . . .
H39B H 0.4483 0.4562 0.3490 0.027 Uiso 1 1 calc R . . .
C52 C 0.61017(19) 0.6268(2) 0.66771(18) 0.0345(8) Uani 1 1 d . . . .
H52A H 0.6604 0.6069 0.6501 0.052 Uiso 1 1 calc GR . . .
H52B H 0.5934 0.6003 0.7080 0.052 Uiso 1 1 calc GR . . .
H52C H 0.6186 0.6764 0.6798 0.052 Uiso 1 1 calc GR . . .
C19 C 0.28207(19) 0.44209(19) 0.70236(18) 0.0327(7) Uani 1 1 d . . . .
H19 H 0.2563 0.4429 0.6566 0.039 Uiso 1 1 calc R . . .
C25 C 0.5652(2) 0.22162(15) 0.46388(15) 0.0259(6) Uani 1 1 d . . . .
H25 H 0.5157 0.2381 0.4399 0.031 Uiso 1 1 calc R . . .
C29 C 0.7029(2) 0.25381(19) 0.61303(16) 0.0301(7) Uani 1 1 d . . . .
H29A H 0.6605 0.2789 0.6377 0.045 Uiso 1 1 calc GR . . .
H29B H 0.7533 0.2564 0.6386 0.045 Uiso 1 1 calc GR . . .
H29C H 0.6874 0.2043 0.6072 0.045 Uiso 1 1 calc GR . . .
C31 C 0.72472(17) 0.60205(16) 0.28478(14) 0.0210(5) Uani 1 1 d . . . .
H31 H 0.7092 0.6462 0.2603 0.025 Uiso 1 1 calc R . . .
C13 C 0.52438(18) 0.80291(17) 0.54437(17) 0.0258(6) Uani 1 1 d . . . .
H13A H 0.5182 0.7767 0.5868 0.039 Uiso 1 1 calc GR . . .
H13B H 0.5497 0.8486 0.5536 0.039 Uiso 1 1 calc GR . . .
H13C H 0.5582 0.7758 0.5131 0.039 Uiso 1 1 calc GR . . .
C37 C 0.5871(2) 0.31692(17) 0.26774(16) 0.0337(8) Uani 1 1 d . . . .
H37A H 0.5650 0.2706 0.2815 0.040 Uiso 1 1 calc R . . .
H37B H 0.5549 0.3339 0.2289 0.040 Uiso 1 1 calc R . . .
C5AA C 0.7609(2) 0.50924(19) 0.54447(17) 0.0298(7) Uani 1 1 d . . . .
H5AA H 0.8109 0.5220 0.5211 0.045 Uiso 1 1 calc GR . . .
H5AB H 0.7666 0.4623 0.5647 0.045 Uiso 1 1 calc GR . . .
H5AC H 0.7498 0.5438 0.5801 0.045 Uiso 1 1 calc GR . . .
C24 C 0.3954(3) 0.5557(3) 0.82414(18) 0.0562(13) Uani 1 1 d . . . .
H24A H 0.3865 0.6012 0.8017 0.084 Uiso 1 1 calc GR . . .
H24B H 0.4296 0.5626 0.8640 0.084 Uiso 1 1 calc GR . . .
H24C H 0.3436 0.5358 0.8382 0.084 Uiso 1 1 calc GR . . .
C32 C 0.75790(19) 0.62448(18) 0.35311(17) 0.0289(6) Uani 1 1 d . . . .
H32A H 0.7154 0.6477 0.3793 0.043 Uiso 1 1 calc GR . . .
H32B H 0.8027 0.6574 0.3464 0.043 Uiso 1 1 calc GR . . .
H32C H 0.7771 0.5828 0.3777 0.043 Uiso 1 1 calc GR . . .
C45 C 0.18513(17) 0.61967(19) 0.60092(16) 0.0278(7) Uani 1 1 d . . . .
H45A H 0.1561 0.6380 0.5608 0.033 Uiso 1 1 calc R . . .
H45B H 0.1574 0.5760 0.6155 0.033 Uiso 1 1 calc R . . .
C40 C 0.4012(2) 0.3546(2) 0.35038(19) 0.0378(8) Uani 1 1 d . . . .
H40A H 0.4010 0.3494 0.3010 0.057 Uiso 1 1 calc GR . . .
H40B H 0.3475 0.3688 0.3658 0.057 Uiso 1 1 calc GR . . .
H40C H 0.4157 0.3094 0.3713 0.057 Uiso 1 1 calc GR . . .
C36 C 0.5068(2) 0.5013(2) 0.20145(16) 0.0321(7) Uani 1 1 d . . . .
H36A H 0.5049 0.4589 0.2298 0.048 Uiso 1 1 calc GR . . .
H36B H 0.4924 0.4889 0.1548 0.048 Uiso 1 1 calc GR . . .
H36C H 0.4686 0.5362 0.2189 0.048 Uiso 1 1 calc GR . . .
C33 C 0.7907(2) 0.5664(2) 0.24244(18) 0.0342(8) Uani 1 1 d . . . .
H33A H 0.8089 0.5234 0.2654 0.051 Uiso 1 1 calc GR . . .
H33B H 0.8362 0.5988 0.2371 0.051 Uiso 1 1 calc GR . . .
H33C H 0.7692 0.5542 0.1978 0.051 Uiso 1 1 calc GR . . .
C30 C 0.7817(2) 0.2490(2) 0.50485(18) 0.0365(8) Uani 1 1 d . . . .
H30A H 0.7664 0.1995 0.4986 0.055 Uiso 1 1 calc GR . . .
H30B H 0.8318 0.2514 0.5309 0.055 Uiso 1 1 calc GR . . .
H30C H 0.7897 0.2712 0.4606 0.055 Uiso 1 1 calc GR . . .
C20 C 0.2903(3) 0.3636(2) 0.7215(2) 0.0443(9) Uani 1 1 d . . . .
H20A H 0.3275 0.3404 0.6900 0.066 Uiso 1 1 calc GR . . .
H20B H 0.2375 0.3408 0.7188 0.066 Uiso 1 1 calc GR . . .
H20C H 0.3112 0.3596 0.7677 0.066 Uiso 1 1 calc GR . . .
C46 C 0.1776(2) 0.6741(2) 0.65789(19) 0.0394(9) Uani 1 1 d . . . .
H46A H 0.2013 0.7189 0.6432 0.059 Uiso 1 1 calc GR . . .
H46B H 0.2061 0.6570 0.6981 0.059 Uiso 1 1 calc GR . . .
H46C H 0.1207 0.6813 0.6688 0.059 Uiso 1 1 calc GR . . .
C23 C 0.4615(3) 0.4353(3) 0.8104(2) 0.0537(12) Uani 1 1 d . . . .
H23A H 0.4133 0.4121 0.8283 0.081 Uiso 1 1 calc GR . . .
H23B H 0.4983 0.4461 0.8478 0.081 Uiso 1 1 calc GR . . .
H23C H 0.4883 0.4039 0.7781 0.081 Uiso 1 1 calc GR . . .
C26 C 0.6136(3) 0.17808(18) 0.41189(19) 0.0375(8) Uani 1 1 d . . . .
H26A H 0.6283 0.2082 0.3735 0.056 Uiso 1 1 calc GR . . .
H26B H 0.5808 0.1385 0.3959 0.056 Uiso 1 1 calc GR . . .
H26C H 0.6626 0.1599 0.4333 0.056 Uiso 1 1 calc GR . . .
C21 C 0.2219(2) 0.4778(3) 0.7506(2) 0.0547(13) Uani 1 1 d . . . .
H21A H 0.2403 0.4721 0.7974 0.082 Uiso 1 1 calc GR . . .
H21B H 0.1688 0.4560 0.7454 0.082 Uiso 1 1 calc GR . . .
H21C H 0.2182 0.5282 0.7398 0.082 Uiso 1 1 calc GR . . .
C27 C 0.5365(3) 0.1744(2) 0.52164(19) 0.0453(10) Uani 1 1 d . . . .
H27A H 0.5832 0.1541 0.5449 0.068 Uiso 1 1 calc GR . . .
H27B H 0.5030 0.1363 0.5034 0.068 Uiso 1 1 calc GR . . .
H27C H 0.5050 0.2024 0.5538 0.068 Uiso 1 1 calc GR . . .
C49 C 0.42120(19) 0.73117(19) 0.71176(16) 0.0292(7) Uani 1 1 d . . . .
H49A H 0.4153 0.7764 0.6873 0.035 Uiso 1 1 calc R . . .
H49B H 0.3693 0.7218 0.7347 0.035 Uiso 1 1 calc R . . .
C38 C 0.6731(3) 0.3064(2) 0.24435(18) 0.0465(11) Uani 1 1 d . . . .
H38A H 0.6755 0.2664 0.2129 0.070 Uiso 1 1 calc GR . . .
H38B H 0.7075 0.2967 0.2836 0.070 Uiso 1 1 calc GR . . .
H38C H 0.6920 0.3492 0.2215 0.070 Uiso 1 1 calc GR . . .
C50 C 0.4842(2) 0.7416(2) 0.7659(2) 0.0448(10) Uani 1 1 d . . . .
H50A H 0.5364 0.7509 0.7446 0.067 Uiso 1 1 calc GR . . .
H50B H 0.4879 0.6989 0.7937 0.067 Uiso 1 1 calc GR . . .
H50C H 0.4691 0.7817 0.7945 0.067 Uiso 1 1 calc GR . . .
C44 C 0.8504(3) 0.3746(3) 0.3491(3) 0.0358(16) Uani 0.622(9) 1 d . P A 1
H44A H 0.8236 0.3290 0.3559 0.054 Uiso 0.622(9) 1 calc GR P A 1
H44B H 0.9088 0.3678 0.3494 0.054 Uiso 0.622(9) 1 calc GR P A 1
H44C H 0.8339 0.3945 0.3055 0.054 Uiso 0.622(9) 1 calc GR P A 1
C43 C 0.8267(5) 0.4247(4) 0.4056(4) 0.0245(14) Uani 0.622(9) 1 d . P A 1
H43A H 0.8540 0.4704 0.3975 0.029 Uiso 0.622(9) 1 calc R P A 1
H43B H 0.8481 0.4055 0.4486 0.029 Uiso 0.622(9) 1 calc R P A 1
C42 C 0.8927(6) 0.4565(7) 0.3859(7) 0.056(4) Uani 0.378(9) 1 d . P A 2
H42A H 0.9020 0.4746 0.3401 0.084 Uiso 0.378(9) 1 calc GR P A 2
H42B H 0.9413 0.4326 0.4021 0.084 Uiso 0.378(9) 1 calc GR P A 2
H42C H 0.8798 0.4959 0.4163 0.084 Uiso 0.378(9) 1 calc GR P A 2
C41 C 0.8242(9) 0.4055(7) 0.3849(8) 0.035(3) Uani 0.378(9) 1 d . P A 2
H41A H 0.8389 0.3646 0.4134 0.041 Uiso 0.378(9) 1 calc R P A 2
H41B H 0.8179 0.3881 0.3380 0.041 Uiso 0.378(9) 1 calc R P A 2

loop_
_atom_site_aniso_label
_atom_site_aniso_U_11
_atom_site_aniso_U_22
_atom_site_aniso_U_33
_atom_site_aniso_U_23
_atom_site_aniso_U_13
_atom_site_aniso_U_12
Ga1 0.01090(12) 0.02185(14) 0.01336(12) 0.00371(10) 0.00040(10) 0.00054(10)
Ga4 0.02443(15) 0.01431(13) 0.01316(12) -0.00148(10) -0.00119(11) -0.00298(11)
Ga2 0.01275(12) 0.02677(15) 0.01197(12) -0.00428(11) -0.00083(10) 0.00430(11)
Ga3 0.01301(12) 0.01822(14) 0.02102(14) 0.00495(11) -0.00080(11) 0.00068(10)
Si3 0.0142(3) 0.0142(3) 0.0118(3) -0.0005(2) 0.0051(2) 0.0012(2)
Si4 0.0116(3) 0.0135(3) 0.0132(3) -0.0021(2) 0.0018(2) 0.0030(2)
Si2 0.0219(4) 0.0125(3) 0.0145(3) 0.0010(2) 0.0003(3) 0.0006(3)
Si1 0.0173(3) 0.0302(4) 0.0116(3) 0.0067(3) 0.0032(3) 0.0059(3)
N3 0.0186(10) 0.0140(10) 0.0136(10) -0.0008(7) 0.0031(8) 0.0029(8)
N4 0.0131(9) 0.0192(10) 0.0125(9) -0.0020(8) 0.0018(7) 0.0019(8)
N2 0.0238(11) 0.0120(9) 0.0155(10) 0.0010(8) 0.0025(8) 0.0029(8)
C2 0.0151(11) 0.0205(12) 0.0155(11) 0.0003(10) -0.0032(9) 0.0022(9)
C47 0.0224(13) 0.0221(13) 0.0171(12) 0.0039(10) -0.0025(10) -0.0022(10)
C9 0.0135(10) 0.0147(11) 0.0110(10) -0.0003(8) 0.0025(8) 0.0008(8)
C3 0.0129(11) 0.0197(12) 0.0171(11) 0.0012(9) -0.0019(8) 0.0012(9)
N1 0.0165(10) 0.0267(12) 0.0114(9) 0.0039(8) 0.0016(8) 0.0069(9)
C10 0.0149(11) 0.0140(11) 0.0112(10) -0.0014(8) 0.0015(8) 0.0024(8)
C1 0.0144(11) 0.0217(12) 0.0134(11) 0.0069(9) -0.0009(8) 0.0029(9)
C11 0.0274(14) 0.0156(12) 0.0180(12) 0.0032(9) 0.0070(10) 0.0079(10)
C28 0.0211(13) 0.0216(13) 0.0203(12) 0.0024(10) 0.0019(10) 0.0076(11)
C4 0.0162(11) 0.0168(11) 0.0134(11) 0.0037(9) -0.0015(8) -0.0007(9)
C6 0.0133(11) 0.0266(13) 0.0183(12) 0.0037(10) -0.0011(9) -0.0037(10)
C7 0.0147(10) 0.0150(10) 0.0123(10) -0.0014(8) 0.0033(8) 0.0018(9)
C18 0.0194(13) 0.0254(14) 0.0291(15) -0.0044(12) -0.0022(11) 0.0100(11)
C8 0.0128(10) 0.0121(10) 0.0121(10) -0.0001(8) 0.0021(8) 0.0014(8)
C14 0.0161(11) 0.0165(12) 0.0239(13) -0.0049(10) 0.0046(10) 0.0012(9)
C51 0.0134(11) 0.0255(14) 0.0204(12) -0.0057(10) -0.0009(9) 0.0028(10)
C5 0.0186(12) 0.0253(14) 0.0153(11) 0.0017(10) -0.0029(9) -0.0059(10)
C17 0.0211(13) 0.0273(15) 0.0183(13) -0.0020(10) -0.0064(10) 0.0015(11)
C15 0.0243(15) 0.0207(14) 0.0381(17) 0.0029(12) 0.0034(12) -0.0024(11)
C16 0.0169(11) 0.0178(12) 0.0162(11) 0.0000(9) -0.0012(9) 0.0053(10)
C4AA 0.0235(13) 0.0182(12) 0.0216(13) 0.0036(10) -0.0084(10) -0.0040(10)
C34 0.0237(13) 0.0255(14) 0.0129(11) -0.0013(10) 0.0024(10) 0.0029(11)
C22 0.0379(17) 0.0413(18) 0.0120(11) 0.0007(12) -0.0008(12) 0.0149(15)
C12 0.0284(14) 0.0182(12) 0.0137(11) 0.0036(9) 0.0082(10) 0.0067(11)
C35 0.0395(17) 0.0374(17) 0.0170(13) 0.0065(12) 0.0017(12) 0.0052(14)
C48 0.0359(18) 0.0345(18) 0.0319(17) -0.0017(14) -0.0071(14) -0.0146(14)
C39 0.0211(13) 0.0258(14) 0.0217(13) 0.0036(11) -0.0018(10) -0.0068(11)
C52 0.0190(14) 0.051(2) 0.0333(17) -0.0100(15) -0.0081(12) 0.0084(14)
C19 0.0240(15) 0.0420(19) 0.0321(16) 0.0190(15) 0.0094(12) 0.0036(14)
C25 0.0402(17) 0.0156(12) 0.0218(13) 0.0010(10) -0.0019(13) -0.0052(12)
C29 0.0318(16) 0.0375(18) 0.0210(14) 0.0060(12) -0.0001(12) 0.0114(14)
C31 0.0197(12) 0.0228(13) 0.0206(12) 0.0001(10) 0.0073(10) -0.0029(10)
C13 0.0207(13) 0.0257(15) 0.0310(16) -0.0062(12) -0.0013(11) -0.0045(11)
C37 0.059(2) 0.0221(15) 0.0196(14) -0.0084(11) -0.0084(14) 0.0034(14)
C5AA 0.0290(16) 0.0332(17) 0.0271(15) -0.0001(13) -0.0114(12) -0.0052(13)
C24 0.069(3) 0.082(3) 0.0177(15) -0.0111(19) 0.0009(17) 0.034(3)
C32 0.0267(15) 0.0314(16) 0.0286(15) -0.0002(13) 0.0016(12) -0.0087(12)
C45 0.0135(12) 0.0408(18) 0.0290(15) 0.0128(13) 0.0032(10) 0.0038(12)
C40 0.0333(17) 0.041(2) 0.0385(19) 0.0054(16) -0.0079(15) -0.0174(15)
C36 0.0305(16) 0.044(2) 0.0216(14) 0.0014(14) -0.0063(12) -0.0027(14)
C33 0.0240(15) 0.0423(19) 0.0364(17) -0.0057(15) 0.0190(13) -0.0050(14)
C30 0.0353(18) 0.0435(19) 0.0306(16) 0.0086(14) 0.0100(14) 0.0224(16)
C20 0.041(2) 0.045(2) 0.047(2) 0.0219(17) 0.0135(18) -0.0057(17)
C46 0.0322(17) 0.050(2) 0.0356(19) 0.0114(17) 0.0170(15) 0.0194(16)
C23 0.072(3) 0.061(3) 0.0274(18) 0.0221(18) -0.0162(19) 0.010(2)
C26 0.057(2) 0.0184(14) 0.0374(19) -0.0068(13) -0.0016(17) 0.0012(14)
C21 0.032(2) 0.065(3) 0.067(3) 0.026(2) 0.027(2) 0.0124(19)
C27 0.076(3) 0.0284(18) 0.0316(18) 0.0055(14) -0.0020(18) -0.0239(19)
C49 0.0228(14) 0.0400(18) 0.0247(14) -0.0138(13) -0.0032(11) 0.0057(13)
C38 0.084(3) 0.0319(19) 0.0237(17) -0.0097(14) 0.0120(18) 0.013(2)
C50 0.037(2) 0.054(2) 0.043(2) -0.0269(19) -0.0038(16) 0.0035(18)
C44 0.030(3) 0.052(4) 0.026(3) 0.004(2) 0.011(2) 0.019(2)
C43 0.017(2) 0.031(4) 0.025(3) 0.001(2) 0.005(2) 0.012(3)
C42 0.020(5) 0.073(9) 0.075(9) 0.000(7) 0.009(5) 0.010(5)
C41 0.024(5) 0.025(6) 0.055(9) -0.003(5) 0.012(6) 0.007(5)

loop_
_atom_type_symbol
_atom_type_description
_atom_type_scat_dispersion_real
_atom_type_scat_dispersion_imag
_atom_type_scat_source
C C 0.0033 0.0016 'International Tables Vol C Tables 4.2.6.8 and 6.1.1.4'
H H 0.0000 0.0000 'International Tables Vol C Tables 4.2.6.8 and 6.1.1.4'
Ga Ga 0.2307 1.6083 'International Tables Vol C Tables 4.2.6.8 and 6.1.1.4'
N N 0.0061 0.0033 'International Tables Vol C Tables 4.2.6.8 and 6.1.1.4'
Si Si 0.0817 0.0704 'International Tables Vol C Tables 4.2.6.8 and 6.1.1.4'

loop_
_geom_angle_atom_site_label_1
_geom_angle_atom_site_label_2
_geom_angle_atom_site_label_3
_geom_angle
N4 Ga1 Ga2 43.64(6)
N4 Ga1 N1 86.56(9)
C47 Ga1 Ga2 120.12(8)
C47 Ga1 N4 114.95(10)
C47 Ga1 N1 116.11(10)
C47 Ga1 C45 119.08(13)
N1 Ga1 Ga2 43.63(7)
C45 Ga1 Ga2 120.78(11)
C45 Ga1 N4 109.22(12)
C45 Ga1 N1 106.09(11)
N3 Ga4 Ga3 43.91(6)
N2 Ga4 Ga3 43.69(6)
N2 Ga4 N3 86.37(9)
C39 Ga4 Ga3 119.73(9)
C39 Ga4 N3 116.90(11)
C39 Ga4 N2 116.30(10)
C39 Ga4 C37 118.63(14)
C37 Ga4 Ga3 121.64(12)
C37 Ga4 N3 106.82(13)
C37 Ga4 N2 106.96(12)
N4 Ga2 Ga1 43.42(6)
N1 Ga2 Ga1 43.57(6)
N1 Ga2 N4 86.29(9)
C51 Ga2 Ga1 116.91(8)
C51 Ga2 N4 114.21(10)
C51 Ga2 N1 112.70(11)
C51 Ga2 C49 123.57(12)
C49 Ga2 Ga1 119.41(9)
C49 Ga2 N4 103.90(11)
C49 Ga2 N1 109.67(12)
N3 Ga3 Ga4 43.74(6)
N3 Ga3 C41 103.0(5)
N2 Ga3 Ga4 43.56(6)
N2 Ga3 N3 86.07(9)
N2 Ga3 C41 100.7(4)
C4AA Ga3 Ga4 118.29(8)
C4AA Ga3 N3 116.21(10)
C4AA Ga3 N2 115.21(10)
C4AA Ga3 C41 127.2(4)
C43 Ga3 Ga4 129.5(2)
C43 Ga3 N3 113.3(2)
C43 Ga3 N2 111.4(3)
C43 Ga3 C4AA 112.2(2)
C41 Ga3 Ga4 114.4(4)
N3 Si3 C7 109.07(11)
N3 Si3 C34 109.00(12)
N3 Si3 C31 110.62(13)
C7 Si3 C34 112.69(12)
C7 Si3 C31 108.18(12)
C31 Si3 C34 107.26(13)
N4 Si4 C10 110.86(11)
N4 Si4 C14 108.97(12)
N4 Si4 C16 110.15(11)
C10 Si4 C14 110.22(12)
C10 Si4 C16 108.70(11)
C16 Si4 C14 107.90(12)
N2 Si2 C28 107.05(12)
N2 Si2 C4 111.20(11)
N2 Si2 C25 107.45(12)
C4 Si2 C28 107.14(12)
C4 Si2 C25 108.64(14)
C25 Si2 C28 115.40(14)
N1 Si1 C1 111.80(11)
N1 Si1 C22 107.13(14)
N1 Si1 C19 107.49(13)
C1 Si1 C22 107.67(13)
C19 Si1 C1 107.96(15)
C19 Si1 C22 114.87(16)
Ga4 N3 Ga3 92.35(9)
Ga4 N3 H3 101.8
Ga3 N3 H3 101.8
Si3 N3 Ga4 125.72(12)
Si3 N3 Ga3 128.84(12)
Si3 N3 H3 101.8
Ga1 N4 Ga2 92.94(9)
Ga1 N4 H4 101.4
Ga2 N4 H4 101.4
Si4 N4 Ga1 126.78(12)
Si4 N4 Ga2 128.14(12)
Si4 N4 H4 101.4
Ga4 N2 Ga3 92.76(9)
Ga4 N2 H2 102.5
Ga3 N2 H2 102.5
Si2 N2 Ga4 126.62(13)
Si2 N2 Ga3 126.09(12)
Si2 N2 H2 102.5
C3 C2 H2A 118.9
C3 C2 C1 122.2(3)
C1 C2 H2A 118.9
Ga1 C47 H47A 109.2
Ga1 C47 H47B 109.2
H47A C47 H47B 107.9
C48 C47 Ga1 112.1(2)
C48 C47 H47A 109.2
C48 C47 H47B 109.2
C10 C9 H9 119.2
C8 C9 H9 119.2
C8 C9 C10 121.6(2)
C2 C3 H3A 119.0
C2 C3 C4 121.9(2)
C4 C3 H3A 119.0
Ga1 N1 Ga2 92.80(9)
Ga1 N1 H1 102.3
Ga2 N1 H1 102.3
Si1 N1 Ga1 125.72(13)
Si1 N1 Ga2 127.27(12)
Si1 N1 H1 102.3
C9 C10 Si4 124.30(18)
C9 C10 C11 116.9(2)
C11 C10 Si4 118.80(19)
C2 C1 Si1 121.1(2)
C6 C1 Si1 122.85(19)
C6 C1 C2 116.0(2)
C10 C11 H11 119.3
C12 C11 C10 121.4(2)
C12 C11 H11 119.3
Si2 C28 H28 105.2
C29 C28 Si2 115.8(2)
C29 C28 H28 105.2
C29 C28 C30 109.4(2)
C30 C28 Si2 114.8(2)
C30 C28 H28 105.2
C3 C4 Si2 120.57(19)
C3 C4 C5 116.3(2)
C5 C4 Si2 123.1(2)
C1 C6 H6 119.0
C1 C6 C5 122.0(2)
C5 C6 H6 119.0
C8 C7 Si3 122.12(19)
C8 C7 C12 116.9(2)
C12 C7 Si3 120.83(18)
H18A C18 H18B 109.5
H18A C18 H18C 109.5
H18B C18 H18C 109.5
C16 C18 H18A 109.5
C16 C18 H18B 109.5
C16 C18 H18C 109.5
C9 C8 C7 121.7(2)
C9 C8 H8 119.2
C7 C8 H8 119.2
Si4 C14 H14 106.8
C15 C14 Si4 114.1(2)
C15 C14 H14 106.8
C13 C14 Si4 112.77(19)
C13 C14 H14 106.8
C13 C14 C15 109.0(2)
Ga2 C51 H51A 108.6
Ga2 C51 H51B 108.6
H51A C51 H51B 107.6
C52 C51 Ga2 114.6(2)
C52 C51 H51A 108.6
C52 C51 H51B 108.6
C4 C5 H5 119.2
C6 C5 C4 121.6(3)
C6 C5 H5 119.2
H17A C17 H17B 109.5
H17A C17 H17C 109.5
H17B C17 H17C 109.5
C16 C17 H17A 109.5
C16 C17 H17B 109.5
C16 C17 H17C 109.5
C14 C15 H15A 109.5
C14 C15 H15B 109.5
C14 C15 H15C 109.5
H15A C15 H15B 109.5
H15A C15 H15C 109.5
H15B C15 H15C 109.5
Si4 C16 H16 106.5
C18 C16 Si4 111.59(19)
C18 C16 C17 110.5(2)
C18 C16 H16 106.5
C17 C16 Si4 114.70(18)
C17 C16 H16 106.5
Ga3 C4AA H4AA 109.3
Ga3 C4AA H4AB 109.3
H4AA C4AA H4AB 108.0
C5AA C4AA Ga3 111.6(2)
C5AA C4AA H4AA 109.3
C5AA C4AA H4AB 109.3
Si3 C34 H34 106.5
C35 C34 Si3 114.2(2)
C35 C34 H34 106.5
C36 C34 Si3 112.9(2)
C36 C34 H34 106.5
C36 C34 C35 109.7(3)
Si1 C22 H22 105.8
C24 C22 Si1 113.7(3)
C24 C22 H22 105.8
C23 C22 Si1 114.0(3)
C23 C22 H22 105.8
C23 C22 C24 110.9(3)
C11 C12 C7 121.5(2)
C11 C12 H12 119.2
C7 C12 H12 119.2
C34 C35 H35A 109.5
C34 C35 H35B 109.5
C34 C35 H35C 109.5
H35A C35 H35B 109.5
H35A C35 H35C 109.5
H35B C35 H35C 109.5
C47 C48 H48A 109.5
C47 C48 H48B 109.5
C47 C48 H48C 109.5
H48A C48 H48B 109.5
H48A C48 H48C 109.5
H48B C48 H48C 109.5
Ga4 C39 H39A 109.3
Ga4 C39 H39B 109.3
H39A C39 H39B 108.0
C40 C39 Ga4 111.6(2)
C40 C39 H39A 109.3
C40 C39 H39B 109.3
C51 C52 H52A 109.5
C51 C52 H52B 109.5
C51 C52 H52C 109.5
H52A C52 H52B 109.5
H52A C52 H52C 109.5
H52B C52 H52C 109.5
Si1 C19 H19 105.9
C20 C19 Si1 114.8(2)
C20 C19 H19 105.9
C21 C19 Si1 114.2(3)
C21 C19 H19 105.9
C21 C19 C20 109.3(3)
Si2 C25 H25 106.3
C26 C25 Si2 113.1(2)
C26 C25 H25 106.3
C27 C25 Si2 114.0(2)
C27 C25 H25 106.3
C27 C25 C26 110.3(3)
C28 C29 H29A 109.5
C28 C29 H29B 109.5
C28 C29 H29C 109.5
H29A C29 H29B 109.5
H29A C29 H29C 109.5
H29B C29 H29C 109.5
Si3 C31 H31 106.8
C32 C31 Si3 112.95(19)
C32 C31 H31 106.8
C32 C31 C33 110.4(3)
C33 C31 Si3 112.7(2)
C33 C31 H31 106.8
C14 C13 H13A 109.5
C14 C13 H13B 109.5
C14 C13 H13C 109.5
H13A C13 H13B 109.5
H13A C13 H13C 109.5
H13B C13 H13C 109.5
Ga4 C37 H37A 108.5
Ga4 C37 H37B 108.5
H37A C37 H37B 107.5
C38 C37 Ga4 115.3(2)
C38 C37 H37A 108.5
C38 C37 H37B 108.5
C4AA C5AA H5AA 109.5
C4AA C5AA H5AB 109.5
C4AA C5AA H5AC 109.5
H5AA C5AA H5AB 109.5
H5AA C5AA H5AC 109.5
H5AB C5AA H5AC 109.5
C22 C24 H24A 109.5
C22 C24 H24B 109.5
C22 C24 H24C 109.5
H24A C24 H24B 109.5
H24A C24 H24C 109.5
H24B C24 H24C 109.5
C31 C32 H32A 109.5
C31 C32 H32B 109.5
C31 C32 H32C 109.5
H32A C32 H32B 109.5
H32A C32 H32C 109.5
H32B C32 H32C 109.5
Ga1 C45 H45A 108.2
Ga1 C45 H45B 108.2
H45A C45 H45B 107.3
C46 C45 Ga1 116.4(2)
C46 C45 H45A 108.2
C46 C45 H45B 108.2
C39 C40 H40A 109.5
C39 C40 H40B 109.5
C39 C40 H40C 109.5
H40A C40 H40B 109.5
H40A C40 H40C 109.5
H40B C40 H40C 109.5
C34 C36 H36A 109.5
C34 C36 H36B 109.5
C34 C36 H36C 109.5
H36A C36 H36B 109.5
H36A C36 H36C 109.5
H36B C36 H36C 109.5
C31 C33 H33A 109.5
C31 C33 H33B 109.5
C31 C33 H33C 109.5
H33A C33 H33B 109.5
H33A C33 H33C 109.5
H33B C33 H33C 109.5
C28 C30 H30A 109.5
C28 C30 H30B 109.5
C28 C30 H30C 109.5
H30A C30 H30B 109.5
H30A C30 H30C 109.5
H30B C30 H30C 109.5
C19 C20 H20A 109.5
C19 C20 H20B 109.5
C19 C20 H20C 109.5
H20A C20 H20B 109.5
H20A C20 H20C 109.5
H20B C20 H20C 109.5
C45 C46 H46A 109.5
C45 C46 H46B 109.5
C45 C46 H46C 109.5
H46A C46 H46B 109.5
H46A C46 H46C 109.5
H46B C46 H46C 109.5
C22 C23 H23A 109.5
C22 C23 H23B 109.5
C22 C23 H23C 109.5
H23A C23 H23B 109.5
H23A C23 H23C 109.5
H23B C23 H23C 109.5
C25 C26 H26A 109.5
C25 C26 H26B 109.5
C25 C26 H26C 109.5
H26A C26 H26B 109.5
H26A C26 H26C 109.5
H26B C26 H26C 109.5
C19 C21 H21A 109.5
C19 C21 H21B 109.5
C19 C21 H21C 109.5
H21A C21 H21B 109.5
H21A C21 H21C 109.5
H21B C21 H21C 109.5
C25 C27 H27A 109.5
C25 C27 H27B 109.5
C25 C27 H27C 109.5
H27A C27 H27B 109.5
H27A C27 H27C 109.5
H27B C27 H27C 109.5
Ga2 C49 H49A 107.6
Ga2 C49 H49B 107.6
H49A C49 H49B 107.0
C50 C49 Ga2 118.9(2)
C50 C49 H49A 107.6
C50 C49 H49B 107.6
C37 C38 H38A 109.5
C37 C38 H38B 109.5
C37 C38 H38C 109.5
H38A C38 H38B 109.5
H38A C38 H38C 109.5
H38B C38 H38C 109.5
C49 C50 H50A 109.5
C49 C50 H50B 109.5
C49 C50 H50C 109.5
H50A C50 H50B 109.5
H50A C50 H50C 109.5
H50B C50 H50C 109.5
H44A C44 H44B 109.5
H44A C44 H44C 109.5
H44B C44 H44C 109.5
C43 C44 H44A 109.5
C43 C44 H44B 109.5
C43 C44 H44C 109.5
Ga3 C43 H43A 108.0
Ga3 C43 H43B 108.0
C44 C43 Ga3 117.1(5)
C44 C43 H43A 108.0
C44 C43 H43B 108.0
H43A C43 H43B 107.3
H42A C42 H42B 109.5
H42A C42 H42C 109.5
H42B C42 H42C 109.5
C41 C42 H42A 109.5
C41 C42 H42B 109.5
C41 C42 H42C 109.5
Ga3 C41 H41A 108.1
Ga3 C41 H41B 108.1
C42 C41 Ga3 117.0(9)
C42 C41 H41A 108.1
C42 C41 H41B 108.1
H41A C41 H41B 107.3

loop_
_geom_bond_atom_site_label_1
_geom_bond_atom_site_label_2
_geom_bond_distance
Ga1 Ga2 2.9628(4)
Ga1 N4 2.039(2)
Ga1 C47 1.982(3)
Ga1 N1 2.044(2)
Ga1 C45 1.983(3)
Ga4 Ga3 2.9578(4)
Ga4 N3 2.047(2)
Ga4 N2 2.040(2)
Ga4 C39 1.976(3)
Ga4 C37 1.982(3)
Ga2 N4 2.047(2)
Ga2 N1 2.047(2)
Ga2 C51 1.978(3)
Ga2 C49 2.000(3)
Ga3 N3 2.053(2)
Ga3 N2 2.045(2)
Ga3 C4AA 1.980(3)
Ga3 C43 1.948(8)
Ga3 C41 2.093(14)
Si3 N3 1.763(2)
Si3 C7 1.872(2)
Si3 C34 1.898(3)
Si3 C31 1.880(3)
Si4 N4 1.764(2)
Si4 C10 1.870(2)
Si4 C14 1.898(3)
Si4 C16 1.889(3)
Si2 N2 1.764(2)
Si2 C28 1.891(3)
Si2 C4 1.876(3)
Si2 C25 1.888(3)
Si1 N1 1.760(2)
Si1 C1 1.885(3)
Si1 C22 1.887(3)
Si1 C19 1.879(3)
N3 H3 1.0000
N4 H4 1.0000
N2 H2 1.0000
C2 H2A 0.9500
C2 C3 1.386(4)
C2 C1 1.402(4)
C47 H47A 0.9900
C47 H47B 0.9900
C47 C48 1.526(4)
C9 H9 0.9500
C9 C10 1.399(3)
C9 C8 1.390(3)
C3 H3A 0.9500
C3 C4 1.401(4)
N1 H1 1.0000
C10 C11 1.404(4)
C1 C6 1.400(4)
C11 H11 0.9500
C11 C12 1.393(4)
C28 H28 1.0000
C28 C29 1.534(4)
C28 C30 1.540(4)
C4 C5 1.401(4)
C6 H6 0.9500
C6 C5 1.400(4)
C7 C8 1.398(3)
C7 C12 1.401(4)
C18 H18A 0.9800
C18 H18B 0.9800
C18 H18C 0.9800
C18 C16 1.528(4)
C8 H8 0.9500
C14 H14 1.0000
C14 C15 1.543(4)
C14 C13 1.536(4)
C51 H51A 0.9900
C51 H51B 0.9900
C51 C52 1.531(4)
C5 H5 0.9500
C17 H17A 0.9800
C17 H17B 0.9800
C17 H17C 0.9800
C17 C16 1.531(4)
C15 H15A 0.9800
C15 H15B 0.9800
C15 H15C 0.9800
C16 H16 1.0000
C4AA H4AA 0.9900
C4AA H4AB 0.9900
C4AA C5AA 1.530(4)
C34 H34 1.0000
C34 C35 1.533(4)
C34 C36 1.531(4)
C22 H22 1.0000
C22 C24 1.547(5)
C22 C23 1.545(5)
C12 H12 0.9500
C35 H35A 0.9800
C35 H35B 0.9800
C35 H35C 0.9800
C48 H48A 0.9800
C48 H48B 0.9800
C48 H48C 0.9800
C39 H39A 0.9900
C39 H39B 0.9900
C39 C40 1.531(4)
C52 H52A 0.9800
C52 H52B 0.9800
C52 H52C 0.9800
C19 H19 1.0000
C19 C20 1.541(5)
C19 C21 1.539(5)
C25 H25 1.0000
C25 C26 1.544(5)
C25 C27 1.527(4)
C29 H29A 0.9800
C29 H29B 0.9800
C29 H29C 0.9800
C31 H31 1.0000
C31 C32 1.519(4)
C31 C33 1.536(4)
C13 H13A 0.9800
C13 H13B 0.9800
C13 H13C 0.9800
C37 H37A 0.9900
C37 H37B 0.9900
C37 C38 1.516(6)
C5AA H5AA 0.9800
C5AA H5AB 0.9800
C5AA H5AC 0.9800
C24 H24A 0.9800
C24 H24B 0.9800
C24 H24C 0.9800
C32 H32A 0.9800
C32 H32B 0.9800
C32 H32C 0.9800
C45 H45A 0.9900
C45 H45B 0.9900
C45 C46 1.532(5)
C40 H40A 0.9800
C40 H40B 0.9800
C40 H40C 0.9800
C36 H36A 0.9800
C36 H36B 0.9800
C36 H36C 0.9800
C33 H33A 0.9800
C33 H33B 0.9800
C33 H33C 0.9800
C30 H30A 0.9800
C30 H30B 0.9800
C30 H30C 0.9800
C20 H20A 0.9800
C20 H20B 0.9800
C20 H20C 0.9800
C46 H46A 0.9800
C46 H46B 0.9800
C46 H46C 0.9800
C23 H23A 0.9800
C23 H23B 0.9800
C23 H23C 0.9800
C26 H26A 0.9800
C26 H26B 0.9800
C26 H26C 0.9800
C21 H21A 0.9800
C21 H21B 0.9800
C21 H21C 0.9800
C27 H27A 0.9800
C27 H27B 0.9800
C27 H27C 0.9800
C49 H49A 0.9900
C49 H49B 0.9900
C49 C50 1.509(5)
C38 H38A 0.9800
C38 H38B 0.9800
C38 H38C 0.9800
C50 H50A 0.9800
C50 H50B 0.9800
C50 H50C 0.9800
C44 H44A 0.9800
C44 H44B 0.9800
C44 H44C 0.9800
C44 C43 1.517(9)
C43 H43A 0.9900
C43 H43B 0.9900
C42 H42A 0.9800
C42 H42B 0.9800
C42 H42C 0.9800
C42 C41 1.494(19)
C41 H41A 0.9900
C41 H41B 0.9900

loop_
_geom_torsion_atom_site_label_1
_geom_torsion_atom_site_label_2
_geom_torsion_atom_site_label_3
_geom_torsion_atom_site_label_4
_geom_torsion
Si3 C7 C8 C9 175.27(19)
Si3 C7 C12 C11 -176.0(2)
Si4 C10 C11 C12 178.6(2)
Si2 C4 C5 C6 179.2(2)
Si1 C1 C6 C5 -178.9(2)
N3 Si3 C7 C8 4.8(2)
N3 Si3 C7 C12 -179.1(2)
N3 Si3 C34 C35 -161.5(2)
N3 Si3 C34 C36 72.2(2)
N3 Si3 C31 C32 -67.3(2)
N3 Si3 C31 C33 58.6(3)
N4 Si4 C10 C9 -2.0(3)
N4 Si4 C10 C11 177.2(2)
N4 Si4 C14 C15 -167.05(19)
N4 Si4 C14 C13 67.8(2)
N4 Si4 C16 C18 56.8(2)
N4 Si4 C16 C17 -69.8(2)
N2 Si2 C28 C29 173.9(2)
N2 Si2 C28 C30 -57.0(3)
N2 Si2 C4 C3 -90.0(2)
N2 Si2 C4 C5 91.9(2)
N2 Si2 C25 C26 53.2(3)
N2 Si2 C25 C27 -179.8(3)
C2 C3 C4 Si2 -179.5(2)
C2 C3 C4 C5 -1.2(4)
C2 C1 C6 C5 -1.0(4)
C9 C10 C11 C12 -2.1(4)
C3 C2 C1 Si1 178.8(2)
C3 C2 C1 C6 0.8(4)
C3 C4 C5 C6 1.0(4)
N1 Si1 C1 C2 91.1(2)
N1 Si1 C1 C6 -91.1(2)
N1 Si1 C22 C24 51.6(3)
N1 Si1 C22 C23 -179.9(3)
N1 Si1 C19 C20 171.9(3)
N1 Si1 C19 C21 -60.7(3)
C10 Si4 N4 Ga1 -65.15(17)
C10 Si4 N4 Ga2 66.79(17)
C10 Si4 C14 C15 71.1(2)
C10 Si4 C14 C13 -54.0(2)
C10 Si4 C16 C18 178.5(2)
C10 Si4 C16 C17 51.9(2)
C10 C9 C8 C7 0.0(4)
C10 C11 C12 C7 1.3(5)
C1 Si1 N1 Ga1 63.05(18)
C1 Si1 N1 Ga2 -65.47(18)
C1 Si1 C22 C24 172.0(3)
C1 Si1 C22 C23 -59.5(3)
C1 Si1 C19 C20 51.1(3)
C1 Si1 C19 C21 178.5(3)
C1 C2 C3 C4 0.3(4)
C1 C6 C5 C4 0.1(4)
C28 Si2 N2 Ga4 179.26(14)
C28 Si2 N2 Ga3 -52.71(18)
C28 Si2 C4 C3 26.7(2)
C28 Si2 C4 C5 -151.4(2)
C28 Si2 C25 C26 -66.1(3)
C28 Si2 C25 C27 60.9(3)
C4 Si2 N2 Ga4 -64.03(17)
C4 Si2 N2 Ga3 64.00(18)
C4 Si2 C28 C29 54.6(3)
C4 Si2 C28 C30 -176.4(2)
C4 Si2 C25 C26 173.6(2)
C4 Si2 C25 C27 -59.4(3)
C7 Si3 N3 Ga4 63.78(17)
C7 Si3 N3 Ga3 -66.29(18)
C7 Si3 C34 C35 77.3(2)
C7 Si3 C34 C36 -49.1(3)
C7 Si3 C31 C32 52.1(3)
C7 Si3 C31 C33 178.0(2)
C8 C9 C10 Si4 -179.26(19)
C8 C9 C10 C11 1.5(4)
C8 C7 C12 C11 0.3(4)
C14 Si4 N4 Ga1 173.38(14)
C14 Si4 N4 Ga2 -54.69(18)
C14 Si4 C10 C9 118.7(2)
C14 Si4 C10 C11 -62.0(2)
C14 Si4 C16 C18 -62.0(2)
C14 Si4 C16 C17 171.4(2)
C16 Si4 N4 Ga1 55.20(17)
C16 Si4 N4 Ga2 -172.87(14)
C16 Si4 C10 C9 -123.2(2)
C16 Si4 C10 C11 56.0(2)
C16 Si4 C14 C15 -47.5(2)
C16 Si4 C14 C13 -172.6(2)
C34 Si3 N3 Ga4 -59.64(17)
C34 Si3 N3 Ga3 170.28(15)
C34 Si3 C7 C8 126.0(2)
C34 Si3 C7 C12 -57.9(3)
C34 Si3 C31 C32 173.9(2)
C34 Si3 C31 C33 -60.2(3)
C22 Si1 N1 Ga1 -179.22(16)
C22 Si1 N1 Ga2 52.25(19)
C22 Si1 C1 C2 -26.3(3)
C22 Si1 C1 C6 151.5(2)
C22 Si1 C19 C20 -69.0(3)
C22 Si1 C19 C21 58.4(3)
C12 C7 C8 C9 -0.9(4)
C19 Si1 N1 Ga1 -55.26(19)
C19 Si1 N1 Ga2 176.21(17)
C19 Si1 C1 C2 -150.9(2)
C19 Si1 C1 C6 26.9(3)
C19 Si1 C22 C24 -67.7(4)
C19 Si1 C22 C23 60.7(3)
C25 Si2 N2 Ga4 54.74(19)
C25 Si2 N2 Ga3 -177.24(16)
C25 Si2 C28 C29 -66.5(3)
C25 Si2 C28 C30 62.5(3)
C25 Si2 C4 C3 152.0(2)
C25 Si2 C4 C5 -26.1(3)
C31 Si3 N3 Ga4 -177.35(13)
C31 Si3 N3 Ga3 52.58(18)
C31 Si3 C7 C8 -115.6(2)
C31 Si3 C7 C12 60.5(3)
C31 Si3 C34 C35 -41.7(3)
C31 Si3 C34 C36 -168.0(2)
